data_4100991
loop_
_publ_author_name
'Borst, Mark L. G.'
'Bulo, Rosa E.'
'Gibney, Daniele J.'
'Alem, Yonathan'
'de Kanter, Franciscus J. J.'
'Ehlers, Andreas W.'
'Schakel, Marius'
'Lutz, Martin'
'Spek, Anthony L.'
'Lammertsma, Koop'

_publ_section_title
;
3H-Benzophosphepine Complexes: Versatile
Phosphinidene Precursors
;
_journal_name_full 'Journal of the American Chemical Society'
_journal_year 2005
_chemical_absolute_configuration rm
_chemical_formula_moiety 'C76 H104 Cl2 N4 P2 Pd2, C12 H12'
_chemical_formula_sum 'C88 H116 Cl2 N4 P2 Pd2'
_chemical_formula_weight 1575.49
_space_group_IT_number 19
_symmetry_cell_setting orthorhombic
_symmetry_space_group_name_Hall 'P 2ac 2ab'
_symmetry_space_group_name_H-M 'P 21 21 21'
_cell_angle_alpha 90.00
_cell_angle_beta 90.00
_cell_angle_gamma 90.00
_cell_formula_units_Z 4
_cell_length_a 11.440(2)
_cell_length_b 16.326(3)
_cell_length_c 41.174(8)
_cell_measurement_temperature 150(2)
_cell_volume 7690(3)
_diffrn_ambient_temperature 150(2)
_exptl_crystal_density_diffrn 1.361
_cod_depositor_comments
;
The following automatic conversions were performed:
'_symmetry_cell_setting' value 'Orthorhombic' changed to 'orthorhombic'
according to '/home/saulius/struct/CIF-dictionaries/cif_core.dic'
dictionary named 'cif_core.dic' version 2.4.1 from 2010-06-29.

Automatic conversion script
Id: cif_fix_enum 1527 2010-12-29 10:47:43Z saulius 
;
_cod_database_code 4100991

loop_
_symmetry_equiv_pos_as_xyz
'x, y, z'
'-x+1/2, -y, z+1/2'
'-x, y+1/2, -z+1/2'
'x+1/2, -y+1/2, -z'

loop_
_atom_site_label
_atom_site_type_symbol
_atom_site_fract_x
_atom_site_fract_y
_atom_site_fract_z
_atom_site_U_iso_or_equiv
_atom_site_adp_type
_atom_site_occupancy
_atom_site_symmetry_multiplicity
_atom_site_calc_flag
_atom_site_refinement_flags
_atom_site_disorder_assembly
_atom_site_disorder_group
Pd1 Pd -0.89440(5) -0.91404(4) -0.239131(14) 0.01385(13) Uani 1 1 d . . .
Cl1 Cl -0.68086(19) -0.89828(13) -0.08436(4) 0.0222(5) Uani 1 1 d . . .
N1 N -0.5442(6) -0.8090(4) -0.02652(16) 0.0190(16) Uani 1 1 d . . .
N2 N -0.4711(8) -1.1719(5) 0.0353(2) 0.049(3) Uani 1 1 d . . .
P1 P -0.7542(2) -1.03272(13) -0.02143(5) 0.0159(5) Uani 1 1 d . . .
C1 C -0.5460(10) -1.1266(5) 0.0369(2) 0.031(3) Uani 1 1 d . . .
C2 C -0.6439(8) -1.0683(5) 0.04186(17) 0.022(2) Uani 1 1 d . . .
H2A H -0.6114 -1.0125 0.0377 0.027 Uiso 1 1 calc R . .
C3 C -0.6757(9) -1.0710(6) 0.07798(18) 0.043(3) Uani 1 1 d . . .
H3A H -0.6047 -1.0645 0.0911 0.064 Uiso 1 1 calc R . .
H3B H -0.7124 -1.1237 0.0831 0.064 Uiso 1 1 calc R . .
H3C H -0.7303 -1.0264 0.0830 0.064 Uiso 1 1 calc R . .
C4 C -0.7509(7) -1.0770(5) 0.02014(17) 0.022(2) Uani 1 1 d . . .
H4A H -0.8178 -1.0533 0.0321 0.027 Uiso 1 1 calc R . .
H4B H -0.7667 -1.1363 0.0179 0.027 Uiso 1 1 calc R . .
C13 C -0.4609(8) -0.8091(5) -0.05418(18) 0.026(2) Uani 1 1 d . . .
H13A H -0.4082 -0.7620 -0.0523 0.038 Uiso 1 1 calc R . .
H13B H -0.5045 -0.8055 -0.0746 0.038 Uiso 1 1 calc R . .
H13C H -0.4152 -0.8599 -0.0539 0.038 Uiso 1 1 calc R . .
C14 C -0.6073(8) -0.7290(4) -0.0283(2) 0.027(2) Uani 1 1 d . . .
H14A H -0.5504 -0.6841 -0.0284 0.041 Uiso 1 1 calc R . .
H14B H -0.6589 -0.7234 -0.0094 0.041 Uiso 1 1 calc R . .
H14C H -0.6540 -0.7270 -0.0482 0.041 Uiso 1 1 calc R . .
C15 C -0.4791(8) -0.8142(5) 0.00511(19) 0.023(2) Uani 1 1 d . . .
H15A H -0.4383 -0.7611 0.0094 0.028 Uiso 1 1 calc R . .
C16 C -0.3907(8) -0.8838(5) 0.00504(19) 0.027(2) Uani 1 1 d . . .
H16A H -0.3301 -0.8727 -0.0112 0.040 Uiso 1 1 calc R . .
H16B H -0.4303 -0.9353 -0.0003 0.040 Uiso 1 1 calc R . .
H16C H -0.3546 -0.8883 0.0266 0.040 Uiso 1 1 calc R . .
C18 C -0.6655(7) -0.8746(4) 0.02039(17) 0.0142(17) Uiso 1 1 d . . .
C19 C -0.7587(8) -0.8833(5) 0.04409(18) 0.020(2) Uani 1 1 d . . .
H19A H -0.8255 -0.9150 0.0386 0.024 Uiso 1 1 calc R . .
C20 C -0.7535(8) -0.8480(5) 0.07357(19) 0.020(2) Uani 1 1 d . . .
H20A H -0.8181 -0.8535 0.0879 0.024 Uiso 1 1 calc R . .
C21 C -0.6547(8) -0.8028(5) 0.08396(19) 0.0184(19) Uani 1 1 d . . .
C22 C -0.6476(8) -0.7659(5) 0.11523(18) 0.021(2) Uani 1 1 d . . .
H22A H -0.7113 -0.7709 0.1299 0.025 Uiso 1 1 calc R . .
C23 C -0.5527(8) -0.7245(5) 0.1242(2) 0.027(2) Uiso 1 1 d . . .
H23A H -0.5483 -0.7019 0.1454 0.032 Uiso 1 1 calc R . .
C24 C -0.4606(8) -0.7140(5) 0.1029(2) 0.027(2) Uani 1 1 d . . .
H24A H -0.3945 -0.6827 0.1093 0.032 Uiso 1 1 calc R . .
C25 C -0.4641(8) -0.7479(5) 0.07289(19) 0.020(2) Uani 1 1 d . . .
H25A H -0.3992 -0.7407 0.0588 0.024 Uiso 1 1 calc R . .
C26 C -0.5594(7) -0.7930(5) 0.06218(18) 0.0144(18) Uani 1 1 d . . .
C27 C -0.5718(7) -0.8283(4) 0.03047(18) 0.0134(18) Uani 1 1 d . . .
C28 C -0.9151(7) -1.0342(5) -0.03159(19) 0.0187(19) Uani 1 1 d . . .
C29 C -0.9377(8) -0.9926(5) -0.06445(19) 0.024(2) Uani 1 1 d . . .
H29A H -0.8954 -1.0224 -0.0818 0.029 Uiso 1 1 calc R . .
H29B H -0.9077 -0.9357 -0.0639 0.029 Uiso 1 1 calc R . .
C30 C -0.9798(7) -0.9794(5) -0.00655(18) 0.0181(19) Uani 1 1 d . . .
H30A H -0.9665 -1.0011 0.0156 0.022 Uiso 1 1 calc R . .
H30B H -0.9479 -0.9231 -0.0075 0.022 Uiso 1 1 calc R . .
C31 C -0.9710(8) -1.1202(4) -0.0304(2) 0.021(2) Uani 1 1 d . . .
H31A H -0.9331 -1.1562 -0.0466 0.025 Uiso 1 1 calc R . .
H31B H -0.9587 -1.1445 -0.0086 0.025 Uiso 1 1 calc R . .
C32 C -1.1317(8) -0.9386(5) -0.04664(17) 0.027(2) Uani 1 1 d . . .
H32A H -1.0999 -0.8822 -0.0469 0.033 Uiso 1 1 calc R . .
H32B H -1.2164 -0.9359 -0.0514 0.033 Uiso 1 1 calc R . .
C33 C -1.1118(8) -0.9772(5) -0.01364(19) 0.025(2) Uani 1 1 d . . .
H33A H -1.1512 -0.9429 0.0032 0.030 Uiso 1 1 calc R . .
C34 C -1.1635(8) -1.0631(5) -0.01270(19) 0.029(2) Uani 1 1 d . . .
H34A H -1.1540 -1.0870 0.0092 0.035 Uiso 1 1 calc R . .
H34B H -1.2480 -1.0611 -0.0178 0.035 Uiso 1 1 calc R . .
C35 C -1.1003(8) -1.1145(5) -0.0374(2) 0.025(2) Uani 1 1 d . . .
H35A H -1.1341 -1.1710 -0.0370 0.030 Uiso 1 1 calc R . .
C36 C -1.1188(8) -1.0778(6) -0.07141(18) 0.031(2) Uani 1 1 d . . .
H36A H -1.0790 -1.1121 -0.0879 0.037 Uiso 1 1 calc R . .
H36B H -1.2032 -1.0764 -0.0766 0.037 Uiso 1 1 calc R . .
C37 C -1.0692(8) -0.9916(5) -0.0722(2) 0.027(2) Uani 1 1 d . . .
H37A H -1.0817 -0.9674 -0.0942 0.032 Uiso 1 1 calc R . .
C38 C -0.6704(8) -1.1101(4) -0.04717(17) 0.0170(18) Uani 1 1 d . . .
C39 C -0.5402(7) -1.0831(5) -0.04595(19) 0.025(2) Uani 1 1 d . . .
H39A H -0.5322 -1.0274 -0.0552 0.031 Uiso 1 1 calc R . .
H39B H -0.5131 -1.0817 -0.0231 0.031 Uiso 1 1 calc R . .
C40 C -0.7090(8) -1.1112(5) -0.08293(18) 0.024(2) Uani 1 1 d . . .
H40A H -0.7915 -1.1292 -0.0843 0.029 Uiso 1 1 calc R . .
H40B H -0.7038 -1.0552 -0.0920 0.029 Uiso 1 1 calc R . .
C41 C -0.6799(9) -1.1993(4) -0.03382(18) 0.026(2) Uani 1 1 d . . .
H41A H -0.6542 -1.2007 -0.0109 0.031 Uiso 1 1 calc R . .
H41B H -0.7622 -1.2178 -0.0348 0.031 Uiso 1 1 calc R . .
C42 C -0.4644(9) -1.1441(5) -0.0657(2) 0.033(2) Uani 1 1 d . . .
H42A H -0.3809 -1.1262 -0.0646 0.040 Uiso 1 1 calc R . .
C43 C -0.4743(9) -1.2303(5) -0.0518(2) 0.037(3) Uani 1 1 d . . .
H43A H -0.4483 -1.2310 -0.0289 0.044 Uiso 1 1 calc R . .
H43B H -0.4246 -1.2686 -0.0643 0.044 Uiso 1 1 calc R . .
C44 C -0.6034(9) -1.2563(5) -0.0541(2) 0.027(2) Uani 1 1 d . . .
H44A H -0.6112 -1.3133 -0.0454 0.033 Uiso 1 1 calc R . .
C45 C -0.6434(9) -1.2558(5) -0.0894(2) 0.029(2) Uani 1 1 d . . .
H45A H -0.7258 -1.2741 -0.0908 0.035 Uiso 1 1 calc R . .
H45B H -0.5948 -1.2939 -0.1023 0.035 Uiso 1 1 calc R . .
C46 C -0.6321(8) -1.1690(5) -0.1029(2) 0.027(2) Uani 1 1 d . . .
H46A H -0.6581 -1.1682 -0.1261 0.033 Uiso 1 1 calc R . .
C47 C -0.5045(8) -1.1432(6) -0.1008(2) 0.032(2) Uani 1 1 d . . .
H47A H -0.4557 -1.1812 -0.1137 0.038 Uiso 1 1 calc R . .
H47B H -0.4951 -1.0875 -0.1099 0.038 Uiso 1 1 calc R . .
Pd2 Pd -0.66675(5) -0.90669(4) -0.026056(13) 0.01454(14) Uani 1 1 d . . .
P1A P -0.96892(19) -0.92387(13) -0.29091(5) 0.0157(5) Uani 1 1 d . . .
Cl2 Cl -1.0119(2) -0.79811(13) -0.22397(5) 0.0214(5) Uani 1 1 d . . .
N1A N -0.7979(6) -0.8979(4) -0.19510(14) 0.0161(15) Uani 1 1 d . . .
N2A N -0.6472(7) -0.8793(5) -0.35444(19) 0.038(2) Uani 1 1 d . . .
C1A C -0.6937(8) -0.9261(6) -0.3385(2) 0.028(2) Uani 1 1 d . . .
C2A C -0.7520(8) -0.9903(5) -0.31853(19) 0.019(2) Uani 1 1 d . . .
H2AA H -0.7257 -0.9837 -0.2955 0.023 Uiso 1 1 calc R . .
C3A C -0.7022(8) -1.0719(5) -0.33169(19) 0.037(3) Uani 1 1 d . . .
H3AA H -0.6167 -1.0709 -0.3303 0.055 Uiso 1 1 calc R . .
H3AB H -0.7258 -1.0789 -0.3544 0.055 Uiso 1 1 calc R . .
H3AC H -0.7325 -1.1175 -0.3187 0.055 Uiso 1 1 calc R . .
C4A C -0.8846(7) -0.9900(4) -0.31905(18) 0.0149(18) Uiso 1 1 d . . .
H4AA H -0.9105 -1.0471 -0.3153 0.018 Uiso 1 1 calc R . .
H4AB H -0.9088 -0.9754 -0.3414 0.018 Uiso 1 1 calc R . .
C13A C -0.8496(8) -0.9483(5) -0.16785(18) 0.026(2) Uani 1 1 d . . .
H13D H -0.8044 -0.9394 -0.1479 0.039 Uiso 1 1 calc R . .
H13E H -0.8469 -1.0065 -0.1737 0.039 Uiso 1 1 calc R . .
H13F H -0.9309 -0.9318 -0.1643 0.039 Uiso 1 1 calc R . .
C14A C -0.7856(7) -0.8140(5) -0.18172(19) 0.021(2) Uani 1 1 d . . .
H14D H -0.7398 -0.8160 -0.1616 0.031 Uiso 1 1 calc R . .
H14E H -0.8633 -0.7915 -0.1771 0.031 Uiso 1 1 calc R . .
H14F H -0.7457 -0.7791 -0.1976 0.031 Uiso 1 1 calc R . .
C15A C -0.6807(7) -0.9313(4) -0.20360(19) 0.0193(19) Uani 1 1 d . . .
H15B H -0.6345 -0.9393 -0.1832 0.023 Uiso 1 1 calc R . .
C16A C -0.6139(8) -0.8747(5) -0.22601(19) 0.028(2) Uani 1 1 d . . .
H16D H -0.5383 -0.8994 -0.2314 0.042 Uiso 1 1 calc R . .
H16E H -0.6011 -0.8220 -0.2152 0.042 Uiso 1 1 calc R . .
H16F H -0.6590 -0.8660 -0.2459 0.042 Uiso 1 1 calc R . .
C18A C -0.7970(7) -1.0154(5) -0.23932(19) 0.0160(18) Uani 1 1 d . . .
C19A C -0.8210(7) -1.0947(5) -0.25378(16) 0.0202(18) Uani 1 1 d . . .
H19B H -0.8884 -1.1006 -0.2671 0.024 Uiso 1 1 calc R . .
C20A C -0.7521(7) -1.1599(5) -0.24913(17) 0.0145(18) Uiso 1 1 d . . .
H20B H -0.7714 -1.2098 -0.2598 0.017 Uiso 1 1 calc R . .
C21A C -0.6521(8) -1.1578(5) -0.22913(18) 0.021(2) Uani 1 1 d . . .
C22A C -0.5826(8) -1.2254(5) -0.2229(2) 0.027(2) Uani 1 1 d . . .
H22B H -0.5991 -1.2758 -0.2335 0.033 Uiso 1 1 calc R . .
C23A C -0.4897(10) -1.2208(6) -0.2016(2) 0.043(3) Uani 1 1 d . . .
H23B H -0.4431 -1.2679 -0.1976 0.051 Uiso 1 1 calc R . .
C24A C -0.4640(9) -1.1479(6) -0.1859(2) 0.034(3) Uani 1 1 d . . .
H24B H -0.4001 -1.1449 -0.1712 0.041 Uiso 1 1 calc R . .
C25A C -0.5316(7) -1.0800(6) -0.19178(18) 0.023(2) Uani 1 1 d . . .
H25B H -0.5128 -1.0306 -0.1808 0.028 Uiso 1 1 calc R . .
C26A C -0.6279(7) -1.0797(6) -0.21337(19) 0.027(2) Uani 1 1 d . . .
C27A C -0.7020(7) -1.0132(5) -0.21907(18) 0.0139(18) Uiso 1 1 d . . .
C28A C -1.1202(7) -0.9696(5) -0.29193(18) 0.0158(18) Uani 1 1 d . . .
C29A C -1.1773(8) -0.9704(5) -0.32553(18) 0.022(2) Uani 1 1 d . . .
H29C H -1.1282 -1.0020 -0.3409 0.026 Uiso 1 1 calc R . .
H29D H -1.1846 -0.9138 -0.3338 0.026 Uiso 1 1 calc R . .
C30A C -1.1989(7) -0.9254(5) -0.26719(18) 0.020(2) Uani 1 1 d . . .
H30C H -1.1621 -0.9278 -0.2454 0.024 Uiso 1 1 calc R . .
H30D H -1.2067 -0.8671 -0.2734 0.024 Uiso 1 1 calc R . .
C31A C -1.1120(8) -1.0604(4) -0.27981(19) 0.022(2) Uani 1 1 d . . .
H31C H -1.0627 -1.0924 -0.2949 0.026 Uiso 1 1 calc R . .
H31D H -1.0746 -1.0616 -0.2581 0.026 Uiso 1 1 calc R . .
C32A C -1.2320(8) -1.0988(6) -0.2778(2) 0.030(2) Uani 1 1 d . . .
H32C H -1.2241 -1.1568 -0.2703 0.036 Uiso 1 1 calc R . .
C33A C -1.2879(8) -1.0978(5) -0.31138(19) 0.026(2) Uani 1 1 d . . .
H33B H -1.2391 -1.1295 -0.3268 0.031 Uiso 1 1 calc R . .
H33C H -1.3662 -1.1236 -0.3104 0.031 Uiso 1 1 calc R . .
C34A C -1.2989(8) -1.0099(5) -0.3229(2) 0.027(2) Uani 1 1 d . . .
H34C H -1.3372 -1.0092 -0.3448 0.032 Uiso 1 1 calc R . .
C35A C -1.3736(8) -0.9620(5) -0.29906(19) 0.023(2) Uani 1 1 d . . .
H35B H -1.3808 -0.9045 -0.3065 0.027 Uiso 1 1 calc R . .
H35C H -1.4529 -0.9860 -0.2981 0.027 Uiso 1 1 calc R . .
C36A C -1.3187(8) -0.9640(5) -0.2656(2) 0.027(2) Uani 1 1 d . . .
H36C H -1.3687 -0.9323 -0.2502 0.032 Uiso 1 1 calc R . .
C37A C -1.3084(8) -1.0519(5) -0.25379(19) 0.026(2) Uani 1 1 d . . .
H37B H -1.3868 -1.0773 -0.2525 0.031 Uiso 1 1 calc R . .
H37C H -1.2727 -1.0531 -0.2319 0.031 Uiso 1 1 calc R . .
C38A C -0.9677(7) -0.8204(5) -0.31209(17) 0.0127(17) Uani 1 1 d . . .
C39A C -0.9560(8) -0.8274(4) -0.34949(17) 0.0159(19) Uani 1 1 d . . .
H39C H -0.8855 -0.8598 -0.3548 0.019 Uiso 1 1 calc R . .
H39D H -1.0249 -0.8566 -0.3583 0.019 Uiso 1 1 calc R . .
C40A C -0.8606(7) -0.7737(5) -0.29952(18) 0.020(2) Uani 1 1 d . . .
H40C H -0.7894 -0.8065 -0.3038 0.024 Uiso 1 1 calc R . .
H40D H -0.8676 -0.7664 -0.2757 0.024 Uiso 1 1 calc R . .
C41A C -1.0768(7) -0.7684(4) -0.30512(18) 0.0164(19) Uani 1 1 d . . .
H41C H -1.1469 -0.7963 -0.3139 0.020 Uiso 1 1 calc R . .
H41D H -1.0870 -0.7623 -0.2814 0.020 Uiso 1 1 calc R . .
C42A C -0.8480(8) -0.6895(5) -0.31573(19) 0.024(2) Uani 1 1 d . . .
H42B H -0.7771 -0.6610 -0.3071 0.028 Uiso 1 1 calc R . .
C43A C -0.9590(8) -0.6395(5) -0.3072(2) 0.025(2) Uani 1 1 d . . .
H43C H -0.9660 -0.6335 -0.2834 0.031 Uiso 1 1 calc R . .
H43D H -0.9539 -0.5841 -0.3170 0.031 Uiso 1 1 calc R . .
C44A C -1.0650(8) -0.6845(5) -0.32060(18) 0.021(2) Uani 1 1 d . . .
H44B H -1.1367 -0.6518 -0.3156 0.025 Uiso 1 1 calc R . .
C45A C -1.0538(8) -0.6932(5) -0.35783(18) 0.026(2) Uani 1 1 d . . .
H45C H -1.1240 -0.7209 -0.3667 0.031 Uiso 1 1 calc R . .
H45D H -1.0478 -0.6384 -0.3679 0.031 Uiso 1 1 calc R . .
C46A C -0.9469(8) -0.7425(5) -0.36551(19) 0.022(2) Uani 1 1 d . . .
H46B H -0.9392 -0.7490 -0.3896 0.026 Uiso 1 1 calc R . .
C47A C -0.8381(8) -0.6992(5) -0.35195(19) 0.026(2) Uani 1 1 d . . .
H47C H -0.7674 -0.7316 -0.3572 0.031 Uiso 1 1 calc R . .
H47D H -0.8300 -0.6446 -0.3622 0.031 Uiso 1 1 calc R . .
C100 C -0.5783(11) -0.6176(6) -0.1061(3) 0.050(4) Uani 1 1 d . . .
H10A H -0.5280 -0.6593 -0.1141 0.059 Uiso 1 1 calc R . .
C102 C -0.5337(10) -0.5431(7) -0.0971(2) 0.044(3) Uani 1 1 d . . .
H10B H -0.4528 -0.5317 -0.0998 0.053 Uiso 1 1 calc R . .
C103 C -0.6065(14) -0.4856(7) -0.0843(2) 0.055(3) Uani 1 1 d . . .
H10C H -0.5751 -0.4351 -0.0769 0.065 Uiso 1 1 calc R . .
C104 C -0.7224(15) -0.4990(9) -0.0819(3) 0.070(4) Uani 1 1 d . . .
H10D H -0.7721 -0.4575 -0.0735 0.084 Uiso 1 1 calc R . .
C105 C -0.7695(12) -0.5740(10) -0.0916(3) 0.073(4) Uani 1 1 d . . .
H10E H -0.8509 -0.5848 -0.0900 0.088 Uiso 1 1 calc R . .
C106 C -0.6934(12) -0.6312(7) -0.1036(2) 0.052(4) Uani 1 1 d . . .
H10F H -0.7234 -0.6827 -0.1103 0.062 Uiso 1 1 calc R . .
C107 C -0.3078(11) -0.9519(6) -0.1442(3) 0.049(3) Uani 1 1 d . . .
H10G H -0.2809 -1.0016 -0.1349 0.058 Uiso 1 1 calc R . .
C108 C -0.4058(10) -0.9159(7) -0.1317(2) 0.046(3) Uani 1 1 d . . .
H10H H -0.4466 -0.9394 -0.1139 0.055 Uiso 1 1 calc R . .
C109 C -0.4427(9) -0.8448(6) -0.1459(2) 0.042(3) Uani 1 1 d . . .
H10I H -0.5105 -0.8181 -0.1378 0.050 Uiso 1 1 calc R . .
C110 C -0.3834(11) -0.8114(6) -0.1715(2) 0.045(3) Uani 1 1 d . . .
H11A H -0.4105 -0.7621 -0.1812 0.054 Uiso 1 1 calc R . .
C111 C -0.2860(10) -0.8484(7) -0.1831(2) 0.047(3) Uani 1 1 d . . .
H11B H -0.2443 -0.8250 -0.2008 0.057 Uiso 1 1 calc R . .
C112 C -0.2480(9) -0.9198(8) -0.1693(3) 0.049(3) Uani 1 1 d . . .
H11C H -0.1799 -0.9463 -0.1773 0.059 Uiso 1 1 calc R . .

loop_
_atom_site_aniso_label
_atom_site_aniso_U_11
_atom_site_aniso_U_22
_atom_site_aniso_U_33
_atom_site_aniso_U_23
_atom_site_aniso_U_13
_atom_site_aniso_U_12
Pd1 0.0147(3) 0.0167(3) 0.0101(3) -0.0019(3) -0.0015(3) 0.0028(3)
Cl1 0.0232(12) 0.0275(12) 0.0160(10) 0.0004(9) -0.0022(9) -0.0037(10)
N1 0.019(4) 0.025(4) 0.014(4) -0.006(3) -0.003(3) -0.006(3)
N2 0.050(7) 0.044(6) 0.053(6) -0.018(5) -0.015(5) 0.029(5)
P1 0.0176(12) 0.0209(11) 0.0092(11) -0.0023(9) -0.0032(10) 0.0023(9)
C1 0.047(7) 0.025(5) 0.022(5) 0.005(4) -0.009(5) 0.004(5)
C2 0.035(6) 0.018(5) 0.013(4) -0.002(3) -0.004(4) 0.000(4)
C3 0.049(7) 0.061(7) 0.018(5) 0.013(5) 0.000(5) 0.014(6)
C4 0.026(5) 0.019(5) 0.022(5) -0.001(4) -0.006(4) 0.002(4)
C13 0.031(6) 0.037(5) 0.009(4) -0.005(4) -0.001(4) -0.013(5)
C14 0.041(6) 0.018(4) 0.024(5) 0.005(4) -0.004(5) 0.002(4)
C15 0.023(5) 0.025(5) 0.021(5) -0.010(4) 0.002(4) -0.009(4)
C16 0.009(4) 0.044(6) 0.026(5) -0.002(4) -0.002(4) 0.009(4)
C19 0.023(5) 0.015(4) 0.022(5) 0.004(4) 0.005(4) -0.002(4)
C20 0.015(5) 0.030(5) 0.016(5) 0.002(4) 0.004(4) 0.005(4)
C21 0.024(5) 0.013(4) 0.018(5) 0.000(4) -0.005(4) -0.005(4)
C22 0.020(5) 0.026(5) 0.017(5) -0.002(4) 0.008(4) 0.001(4)
C24 0.021(5) 0.023(5) 0.036(6) 0.000(4) -0.014(5) -0.010(4)
C25 0.020(5) 0.027(5) 0.014(5) 0.000(4) -0.003(4) -0.007(4)
C26 0.018(5) 0.021(4) 0.004(4) -0.003(3) -0.005(3) 0.003(4)
C27 0.009(4) 0.021(4) 0.010(4) 0.000(4) -0.004(3) 0.008(3)
C28 0.013(5) 0.023(4) 0.020(5) -0.007(4) 0.003(4) -0.004(4)
C29 0.024(6) 0.027(5) 0.022(5) 0.004(4) -0.001(4) 0.005(4)
C30 0.015(5) 0.028(5) 0.011(4) -0.005(4) -0.004(4) 0.006(4)
C31 0.025(5) 0.024(4) 0.013(5) -0.005(4) 0.005(4) -0.003(4)
C32 0.021(6) 0.039(6) 0.022(5) -0.011(4) -0.005(4) 0.003(4)
C33 0.016(5) 0.039(5) 0.019(5) -0.010(4) -0.001(4) 0.014(4)
C34 0.027(5) 0.033(5) 0.027(5) -0.003(4) 0.000(5) -0.005(5)
C35 0.011(5) 0.024(5) 0.041(6) -0.011(4) -0.006(4) -0.008(4)
C36 0.018(5) 0.048(6) 0.026(5) -0.023(5) 0.003(4) -0.008(5)
C37 0.026(6) 0.037(6) 0.019(5) 0.004(4) 0.003(4) -0.004(4)
C38 0.023(5) 0.016(4) 0.012(4) 0.002(3) 0.008(4) 0.001(4)
C39 0.025(5) 0.016(4) 0.035(5) 0.002(4) 0.001(4) 0.002(4)
C40 0.026(5) 0.016(5) 0.030(5) -0.002(4) 0.005(4) -0.002(4)
C41 0.050(7) 0.006(4) 0.022(5) -0.001(3) 0.005(5) 0.006(4)
C42 0.021(6) 0.040(6) 0.037(6) 0.003(5) 0.014(5) 0.003(5)
C43 0.050(8) 0.039(6) 0.021(5) -0.001(5) 0.012(5) 0.021(5)
C44 0.036(6) 0.018(4) 0.027(5) 0.009(4) 0.012(5) 0.008(4)
C45 0.037(7) 0.021(5) 0.030(6) 0.001(4) 0.003(5) 0.001(4)
C46 0.040(7) 0.022(5) 0.019(5) 0.006(4) -0.002(4) -0.001(4)
C47 0.030(6) 0.036(6) 0.031(6) -0.006(5) 0.007(5) -0.001(5)
Pd2 0.0156(3) 0.0172(3) 0.0108(3) -0.0010(3) 0.0005(3) -0.0012(3)
P1A 0.0156(12) 0.0193(12) 0.0121(11) -0.0045(9) -0.0001(9) 0.0009(10)
Cl2 0.0231(13) 0.0227(11) 0.0185(11) -0.0058(9) -0.0028(10) 0.0074(9)
N1A 0.019(4) 0.009(3) 0.021(4) -0.004(3) 0.000(3) -0.004(3)
N2A 0.032(6) 0.040(5) 0.042(5) 0.001(4) 0.012(4) 0.000(4)
C1A 0.027(6) 0.033(6) 0.025(5) -0.016(4) 0.009(4) 0.009(4)
C2A 0.019(5) 0.027(5) 0.011(4) -0.007(4) -0.003(4) 0.013(4)
C3A 0.042(7) 0.043(6) 0.025(5) 0.007(5) 0.012(5) 0.013(5)
C13A 0.032(6) 0.031(5) 0.015(5) 0.004(4) -0.010(4) 0.001(4)
C14A 0.023(5) 0.017(4) 0.023(5) -0.010(4) -0.010(4) 0.008(4)
C15A 0.012(5) 0.019(5) 0.027(5) -0.002(4) -0.003(4) -0.003(4)
C16A 0.017(5) 0.040(5) 0.027(5) -0.008(4) -0.001(4) -0.009(4)
C18A 0.012(4) 0.022(4) 0.014(4) 0.004(4) 0.003(4) 0.008(3)
C19A 0.015(4) 0.030(5) 0.015(4) 0.003(4) -0.005(3) -0.011(4)
C21A 0.025(6) 0.030(5) 0.007(4) 0.009(4) 0.001(4) 0.004(4)
C22A 0.020(6) 0.030(5) 0.032(5) 0.007(4) 0.005(4) 0.010(4)
C23A 0.052(8) 0.051(7) 0.025(6) 0.019(5) -0.016(5) 0.012(6)
C24A 0.027(6) 0.051(7) 0.025(6) 0.006(5) 0.005(5) 0.007(5)
C25A 0.015(5) 0.039(6) 0.016(4) -0.002(4) -0.002(4) 0.001(5)
C26A 0.016(5) 0.041(6) 0.024(5) 0.012(5) 0.000(4) 0.004(4)
C28A 0.010(4) 0.025(4) 0.012(4) 0.003(4) 0.003(4) -0.004(4)
C29A 0.030(6) 0.021(4) 0.014(4) 0.005(4) 0.001(4) -0.002(4)
C30A 0.028(5) 0.015(4) 0.017(5) -0.009(4) -0.001(4) 0.007(4)
C31A 0.023(5) 0.022(4) 0.022(5) 0.002(4) -0.006(4) 0.002(4)
C32A 0.033(6) 0.019(5) 0.039(6) 0.011(5) -0.005(5) -0.004(5)
C33A 0.030(5) 0.016(5) 0.033(5) -0.004(4) -0.003(4) -0.014(4)
C34A 0.031(6) 0.026(5) 0.024(5) -0.001(4) -0.017(4) 0.003(4)
C35A 0.018(5) 0.019(4) 0.032(5) 0.002(4) -0.006(4) 0.000(4)
C36A 0.019(5) 0.041(5) 0.020(5) -0.002(4) -0.002(4) 0.001(4)
C37A 0.029(6) 0.030(5) 0.018(5) 0.009(4) -0.002(4) -0.008(4)
C38A 0.011(4) 0.020(4) 0.008(4) -0.005(3) 0.001(3) 0.003(3)
C39A 0.025(5) 0.011(4) 0.012(4) 0.005(3) -0.004(4) -0.002(4)
C40A 0.023(6) 0.027(5) 0.011(4) -0.001(4) -0.006(4) 0.005(4)
C41A 0.017(5) 0.019(4) 0.013(4) -0.001(3) -0.002(4) -0.005(4)
C42A 0.020(5) 0.027(5) 0.024(5) -0.004(4) 0.004(4) -0.007(4)
C43A 0.040(6) 0.021(5) 0.016(5) -0.001(4) -0.001(4) -0.009(4)
C44A 0.024(5) 0.024(5) 0.016(5) -0.004(4) 0.005(4) 0.004(4)
C45A 0.045(7) 0.016(5) 0.015(5) -0.001(4) 0.000(4) -0.005(4)
C46A 0.029(6) 0.028(5) 0.009(5) 0.007(4) 0.003(4) 0.004(4)
C47A 0.022(5) 0.024(5) 0.032(5) 0.005(4) -0.002(5) -0.006(4)
C100 0.065(10) 0.030(6) 0.053(7) 0.005(5) -0.034(7) 0.001(6)
C102 0.043(7) 0.053(7) 0.036(6) 0.018(6) -0.016(6) 0.001(6)
C103 0.091(11) 0.044(7) 0.029(6) -0.010(5) 0.000(8) 0.020(8)
C104 0.091(13) 0.081(11) 0.037(8) 0.005(7) 0.025(8) 0.035(10)
C105 0.063(10) 0.115(13) 0.043(8) 0.041(9) 0.023(7) 0.003(10)
C106 0.065(10) 0.063(8) 0.027(6) 0.015(6) -0.018(6) -0.036(7)
C107 0.057(9) 0.039(6) 0.049(7) -0.001(6) -0.007(7) -0.001(6)
C108 0.057(8) 0.050(7) 0.031(6) -0.011(6) 0.012(6) -0.012(7)
C109 0.029(7) 0.052(7) 0.044(7) -0.029(6) 0.000(5) -0.011(5)
C110 0.057(8) 0.041(6) 0.037(7) 0.000(5) -0.016(6) -0.023(6)
C111 0.047(8) 0.073(9) 0.022(6) -0.011(6) 0.014(6) -0.028(7)
C112 0.031(6) 0.062(8) 0.055(7) -0.032(7) 0.009(6) -0.014(7)

loop_
_geom_bond_atom_site_label_1
_geom_bond_atom_site_label_2
_geom_bond_distance
_geom_bond_site_symmetry_2
_geom_bond_publ_flag
Pd1 C18A 1.995(7) . ?
Pd1 N1A 2.139(6) . ?
Pd1 P1A 2.302(2) . ?
Pd1 Cl2 2.404(2) . ?
Cl1 Pd2 2.4101(19) . ?
N1 C13 1.485(10) . ?
N1 C14 1.495(9) . ?
N1 C15 1.502(10) . ?
N1 Pd2 2.123(6) . ?
N2 C1 1.134(11) . ?
P1 C4 1.858(7) . ?
P1 C28 1.888(8) . ?
P1 C38 1.908(8) . ?
P1 Pd2 2.296(2) . ?
C1 C2 1.483(12) . ?
C2 C4 1.522(10) . ?
C2 C3 1.532(10) . ?
C2 H2A 1.0000 . ?
C3 H3A 0.9800 . ?
C3 H3B 0.9800 . ?
C3 H3C 0.9800 . ?
C4 H4A 0.9900 . ?
C4 H4B 0.9900 . ?
C13 H13A 0.9800 . ?
C13 H13B 0.9800 . ?
C13 H13C 0.9800 . ?
C14 H14A 0.9800 . ?
C14 H14B 0.9800 . ?
C14 H14C 0.9800 . ?
C15 C27 1.506(11) . ?
C15 C16 1.522(11) . ?
C15 H15A 1.0000 . ?
C16 H16A 0.9800 . ?
C16 H16B 0.9800 . ?
C16 H16C 0.9800 . ?
C18 C27 1.376(10) . ?
C18 C19 1.452(11) . ?
C18 Pd2 1.983(7) . ?
C19 C20 1.345(10) . ?
C19 H19A 0.9500 . ?
C20 C21 1.416(11) . ?
C20 H20A 0.9500 . ?
C21 C26 1.421(11) . ?
C21 C22 1.424(10) . ?
C22 C23 1.330(11) . ?
C22 H22A 0.9500 . ?
C23 C24 1.382(12) . ?
C23 H23A 0.9500 . ?
C24 C25 1.354(11) . ?
C24 H24A 0.9500 . ?
C25 C26 1.387(11) . ?
C25 H25A 0.9500 . ?
C26 C27 1.434(10) . ?
C28 C29 1.536(11) . ?
C28 C31 1.543(10) . ?
C28 C30 1.553(10) . ?
C29 C37 1.537(12) . ?
C29 H29A 0.9900 . ?
C29 H29B 0.9900 . ?
C30 C33 1.539(11) . ?
C30 H30A 0.9900 . ?
C30 H30B 0.9900 . ?
C31 C35 1.511(12) . ?
C31 H31A 0.9900 . ?
C31 H31B 0.9900 . ?
C32 C33 1.515(10) . ?
C32 C37 1.538(11) . ?
C32 H32A 0.9900 . ?
C32 H32B 0.9900 . ?
C33 C34 1.522(11) . ?
C33 H33A 1.0000 . ?
C34 C35 1.503(11) . ?
C34 H34A 0.9900 . ?
C34 H34B 0.9900 . ?
C35 C36 1.539(11) . ?
C35 H35A 1.0000 . ?
C36 C37 1.516(11) . ?
C36 H36A 0.9900 . ?
C36 H36B 0.9900 . ?
C37 H37A 1.0000 . ?
C38 C40 1.537(10) . ?
C38 C39 1.554(11) . ?
C38 C41 1.560(9) . ?
C39 C42 1.549(11) . ?
C39 H39A 0.9900 . ?
C39 H39B 0.9900 . ?
C40 C46 1.529(11) . ?
C40 H40A 0.9900 . ?
C40 H40B 0.9900 . ?
C41 C44 1.527(11) . ?
C41 H41A 0.9900 . ?
C41 H41B 0.9900 . ?
C42 C47 1.518(12) . ?
C42 C43 1.524(11) . ?
C42 H42A 1.0000 . ?
C43 C44 1.539(13) . ?
C43 H43A 0.9900 . ?
C43 H43B 0.9900 . ?
C44 C45 1.522(11) . ?
C44 H44A 1.0000 . ?
C45 C46 1.527(10) . ?
C45 H45A 0.9900 . ?
C45 H45B 0.9900 . ?
C46 C47 1.523(13) . ?
C46 H46A 1.0000 . ?
C47 H47A 0.9900 . ?
C47 H47B 0.9900 . ?
P1A C4A 1.855(8) . ?
P1A C28A 1.886(8) . ?
P1A C38A 1.901(8) . ?
N1A C14A 1.482(9) . ?
N1A C15A 1.490(10) . ?
N1A C13A 1.512(9) . ?
N2A C1A 1.139(10) . ?
C1A C2A 1.490(12) . ?
C2A C4A 1.517(11) . ?
C2A C3A 1.547(11) . ?
C2A H2AA 1.0000 . ?
C3A H3AA 0.9800 . ?
C3A H3AB 0.9800 . ?
C3A H3AC 0.9800 . ?
C4A H4AA 0.9900 . ?
C4A H4AB 0.9900 . ?
C13A H13D 0.9800 . ?
C13A H13E 0.9800 . ?
C13A H13F 0.9800 . ?
C14A H14D 0.9800 . ?
C14A H14E 0.9800 . ?
C14A H14F 0.9800 . ?
C15A C27A 1.501(10) . ?
C15A C16A 1.513(10) . ?
C15A H15B 1.0000 . ?
C16A H16D 0.9800 . ?
C16A H16E 0.9800 . ?
C16A H16F 0.9800 . ?
C18A C27A 1.370(10) . ?
C18A C19A 1.452(10) . ?
C19A C20A 1.339(10) . ?
C19A H19B 0.9500 . ?
C20A C21A 1.411(11) . ?
C20A H20B 0.9500 . ?
C21A C22A 1.383(11) . ?
C21A C26A 1.458(12) . ?
C22A C23A 1.381(12) . ?
C22A H22B 0.9500 . ?
C23A C24A 1.386(13) . ?
C23A H23B 0.9500 . ?
C24A C25A 1.372(12) . ?
C24A H24B 0.9500 . ?
C25A C26A 1.416(10) . ?
C25A H25B 0.9500 . ?
C26A C27A 1.396(11) . ?
C28A C29A 1.530(10) . ?
C28A C30A 1.539(10) . ?
C28A C31A 1.566(10) . ?
C29A C34A 1.537(12) . ?
C29A H29C 0.9900 . ?
C29A H29D 0.9900 . ?
C30A C36A 1.509(11) . ?
C30A H30C 0.9900 . ?
C30A H30D 0.9900 . ?
C31A C32A 1.512(12) . ?
C31A H31C 0.9900 . ?
C31A H31D 0.9900 . ?
C32A C37A 1.524(11) . ?
C32A C33A 1.525(10) . ?
C32A H32C 1.0000 . ?
C33A C34A 1.517(11) . ?
C33A H33B 0.9900 . ?
C33A H33C 0.9900 . ?
C34A C35A 1.520(11) . ?
C34A H34C 1.0000 . ?
C35A C36A 1.513(10) . ?
C35A H35B 0.9900 . ?
C35A H35C 0.9900 . ?
C36A C37A 1.520(11) . ?
C36A H36C 1.0000 . ?
C37A H37B 0.9900 . ?
C37A H37C 0.9900 . ?
C38A C40A 1.533(11) . ?
C38A C41A 1.536(10) . ?
C38A C39A 1.550(10) . ?
C39A C46A 1.537(10) . ?
C39A H39C 0.9900 . ?
C39A H39D 0.9900 . ?
C40A C42A 1.535(10) . ?
C40A H40C 0.9900 . ?
C40A H40D 0.9900 . ?
C41A C44A 1.517(10) . ?
C41A H41C 0.9900 . ?
C41A H41D 0.9900 . ?
C42A C47A 1.504(10) . ?
C42A C43A 1.550(12) . ?
C42A H42B 1.0000 . ?
C43A C44A 1.521(11) . ?
C43A H43C 0.9900 . ?
C43A H43D 0.9900 . ?
C44A C45A 1.545(10) . ?
C44A H44B 1.0000 . ?
C45A C46A 1.498(12) . ?
C45A H45C 0.9900 . ?
C45A H45D 0.9900 . ?
C46A C47A 1.537(11) . ?
C46A H46B 1.0000 . ?
C47A H47C 0.9900 . ?
C47A H47D 0.9900 . ?
C100 C106 1.340(16) . ?
C100 C102 1.370(13) . ?
C100 H10A 0.9500 . ?
C102 C103 1.362(15) . ?
C102 H10B 0.9500 . ?
C103 C104 1.347(18) . ?
C103 H10C 0.9500 . ?
C104 C105 1.397(17) . ?
C104 H10D 0.9500 . ?
C105 C106 1.369(16) . ?
C105 H10E 0.9500 . ?
C106 H10F 0.9500 . ?
C107 C112 1.345(13) . ?
C107 C108 1.367(14) . ?
C107 H10G 0.9500 . ?
C108 C109 1.366(14) . ?
C108 H10H 0.9500 . ?
C109 C110 1.369(13) . ?
C109 H10I 0.9500 . ?
C110 C111 1.356(15) . ?
C110 H11A 0.9500 . ?
C111 C112 1.367(15) . ?
C111 H11B 0.9500 . ?
C112 H11C 0.9500 . ?
